data_7014039
loop_
_publ_author_name
'Hatanp\"a\"a, Timo'
'Vehkam\"aki, Marko'
'Mutikainen, Ilpo'
'Kansikas, Jarno'
'Ritala, Mikko'
'Leskel\"a, Markku'

_publ_section_title
;
 Synthesis and characterisation of cyclopentadienyl complexes of
 barium: precursors for atomic layer deposition of BaTiO3.
;
_journal_issue 8
_journal_name_full 'Dalton transactions (Cambridge, England : 2003)'
_journal_page_first 1181
_journal_page_last 1188
_journal_paper_doi 10.1039/b400235k
_journal_year 2004
_chemical_formula_moiety 'C28 H48 Ba O4'
_chemical_formula_sum 'C28 H48 Ba O4'
_chemical_formula_weight 586.00
_chemical_name_systematic
;
Bis(1,2,3,4,5-pentamethylcyclopentadienyl)barium(II)triglyme
;
_space_group_IT_number 61
_symmetry_cell_setting orthorhombic
_symmetry_space_group_name_Hall '-P 2ac 2ab'
_symmetry_space_group_name_H-M 'P b c a'
_atom_sites_solution_hydrogens geom
_atom_sites_solution_primary direct
_atom_sites_solution_secondary difmap
_audit_creation_method SHELXL-97
_cell_angle_alpha 90.000
_cell_angle_beta 90.000
_cell_angle_gamma 90.000
_cell_formula_units_Z 8
_cell_length_a 16.620(5)
_cell_length_b 21.738(5)
_cell_length_c 16.243(5)
_cell_measurement_reflns_used 25
_cell_measurement_temperature 193(2)
_cell_measurement_theta_max 7.0
_cell_measurement_theta_min 3.0
_cell_volume 5868(3)
_computing_cell_refinement 'TEXSAN (1993)'
_computing_data_collection 'AFC7S software (1993)'
_computing_data_reduction 'TEXSAN (1993)'
_computing_molecular_graphics 'SHELXTL-PC v. 5.03 (Sheldrick, 1994)'
_computing_publication_material 'SHELXL-97 (Sheldrick, 1997)'
_computing_structure_refinement 'SHELXL-97 (Sheldrick, 1997)'
_computing_structure_solution 'SHELXS-97 (Sheldrick, 1990)'
_diffrn_ambient_temperature 193(2)
_diffrn_measured_fraction_theta_full 0.855
_diffrn_measured_fraction_theta_max 0.855
_diffrn_measurement_device_type 'Rigaku AFC-7S'
_diffrn_measurement_method \w/2\q
_diffrn_radiation_monochromator graphite
_diffrn_radiation_source 'fine-focus sealed tube'
_diffrn_radiation_type MoK\a
_diffrn_radiation_wavelength 0.71069
_diffrn_reflns_av_R_equivalents 0.0000
_diffrn_reflns_av_sigmaI/netI 0.0450
_diffrn_reflns_limit_h_max 20
_diffrn_reflns_limit_h_min 0
_diffrn_reflns_limit_k_max 27
_diffrn_reflns_limit_k_min 0
_diffrn_reflns_limit_l_max 20
_diffrn_reflns_limit_l_min 0
_diffrn_reflns_number 5187
_diffrn_reflns_theta_full 26.48
_diffrn_reflns_theta_max 26.48
_diffrn_reflns_theta_min 2.51
_diffrn_standards_decay_% <2
_diffrn_standards_interval_count 200
_diffrn_standards_number 3
_exptl_absorpt_coefficient_mu 1.381
_exptl_absorpt_correction_T_max 0.500
_exptl_absorpt_correction_T_min 0.470
_exptl_absorpt_correction_type psi-scan
_exptl_absorpt_process_details 'North etal. (1968). Acta Cryst. A24, 351-359'
_exptl_crystal_colour prismatic
_exptl_crystal_density_diffrn 1.327
_exptl_crystal_density_method 'not measured'
_exptl_crystal_description colorless
_exptl_crystal_F_000 2432
_exptl_crystal_size_max 0.50
_exptl_crystal_size_mid 0.50
_exptl_crystal_size_min 0.50
_refine_diff_density_max 1.978
_refine_diff_density_min -3.503
_refine_diff_density_rms 0.165
_refine_ls_extinction_method none
_refine_ls_goodness_of_fit_ref 1.040
_refine_ls_hydrogen_treatment mixed
_refine_ls_matrix_type full
_refine_ls_number_parameters 310
_refine_ls_number_reflns 5187
_refine_ls_number_restraints 0
_refine_ls_restrained_S_all 1.040
_refine_ls_R_factor_all 0.0830
_refine_ls_R_factor_gt 0.0689
_refine_ls_shift/su_max 0.014
_refine_ls_shift/su_mean 0.001
_refine_ls_structure_factor_coef Fsqd
_refine_ls_weighting_details 'calc w=1/[\s^2^(Fo^2^)+(0.1284P)^2^+6.7236P] where P=(Fo^2^+2Fc^2^)/3'
_refine_ls_weighting_scheme calc
_refine_ls_wR_factor_gt 0.1821
_refine_ls_wR_factor_ref 0.1934
_reflns_number_gt 4142
_reflns_number_total 5187
_reflns_threshold_expression >2sigma(I)
_cod_data_source_file b400235k.txt
_cod_data_source_block 5
_cod_database_code 7014039

loop_
_symmetry_equiv_pos_as_xyz
'x, y, z'
'-x+1/2, -y, z+1/2'
'x+1/2, -y+1/2, -z'
'-x, y+1/2, -z+1/2'
'-x, -y, -z'
'x-1/2, y, -z-1/2'
'-x-1/2, y-1/2, z'
'x, -y-1/2, z-1/2'

loop_
_atom_site_label
_atom_site_type_symbol
_atom_site_fract_x
_atom_site_fract_y
_atom_site_fract_z
_atom_site_U_iso_or_equiv
_atom_site_adp_type
_atom_site_occupancy
_atom_site_symmetry_multiplicity
_atom_site_calc_flag
_atom_site_refinement_flags
_atom_site_disorder_assembly
_atom_site_disorder_group
Ba1 Ba 0.295823(19) 0.141313(14) 0.495224(18) 0.03226(14) Uani 1 1 d . . .
C1 C 0.2408(5) 0.0945(3) 0.3301(4) 0.061(2) Uani 1 1 d . . .
C2 C 0.2763(4) 0.0427(4) 0.3682(5) 0.059(2) Uani 1 1 d . . .
C3 C 0.2247(6) 0.0241(3) 0.4297(5) 0.067(2) Uani 1 1 d . . .
C4 C 0.1604(4) 0.0627(4) 0.4304(5) 0.067(2) Uani 1 1 d . . .
C5 C 0.1693(5) 0.1056(3) 0.3708(5) 0.063(2) Uani 1 1 d . . .
C6 C 0.2731(10) 0.1278(6) 0.2559(6) 0.142(6) Uani 1 1 d . . .
H6A H 0.2303 0.1325 0.2150 0.213 Uiso 1 1 calc R . .
H6B H 0.3175 0.1040 0.2320 0.213 Uiso 1 1 calc R . .
H6C H 0.2927 0.1684 0.2724 0.213 Uiso 1 1 calc R . .
C7 C 0.3556(6) 0.0124(6) 0.3487(8) 0.137(5) Uani 1 1 d . . .
H7A H 0.3510 -0.0321 0.3571 0.206 Uiso 1 1 calc R . .
H7B H 0.3974 0.0289 0.3852 0.206 Uiso 1 1 calc R . .
H7C H 0.3701 0.0207 0.2913 0.206 Uiso 1 1 calc R . .
C8 C 0.2326(11) -0.0337(5) 0.4821(7) 0.149(6) Uani 1 1 d . . .
H8A H 0.2069 -0.0683 0.4538 0.223 Uiso 1 1 calc R . .
H8B H 0.2063 -0.0270 0.5353 0.223 Uiso 1 1 calc R . .
H8C H 0.2897 -0.0429 0.4908 0.223 Uiso 1 1 calc R . .
C9 C 0.0860(8) 0.0579(8) 0.4878(7) 0.145(6) Uani 1 1 d . . .
H9A H 0.0375 0.0519 0.4545 0.218 Uiso 1 1 calc R . .
H9B H 0.0808 0.0959 0.5198 0.218 Uiso 1 1 calc R . .
H9C H 0.0928 0.0230 0.5252 0.218 Uiso 1 1 calc R . .
C10 C 0.1091(7) 0.1551(6) 0.3453(8) 0.154(6) Uani 1 1 d . . .
H10A H 0.0564 0.1362 0.3357 0.231 Uiso 1 1 calc R . .
H10B H 0.1277 0.1751 0.2947 0.231 Uiso 1 1 calc R . .
H10C H 0.1046 0.1858 0.3893 0.231 Uiso 1 1 calc R . .
C11 C 0.4522(4) 0.1829(3) 0.4220(4) 0.0552(19) Uani 1 1 d . . .
C12 C 0.4729(4) 0.1584(3) 0.4979(4) 0.0494(18) Uani 1 1 d . . .
C13 C 0.4478(4) 0.1992(3) 0.5602(4) 0.0425(14) Uani 1 1 d . . .
C14 C 0.4116(4) 0.2497(3) 0.5200(4) 0.0434(14) Uani 1 1 d . . .
C15 C 0.4141(4) 0.2400(3) 0.4371(4) 0.0521(17) Uani 1 1 d . . .
C16 C 0.4784(5) 0.1595(5) 0.3388(6) 0.095(3) Uani 1 1 d . . .
H16A H 0.5265 0.1819 0.3209 0.142 Uiso 1 1 calc R . .
H16B H 0.4350 0.1660 0.2988 0.142 Uiso 1 1 calc R . .
H16C H 0.4906 0.1155 0.3425 0.142 Uiso 1 1 calc R . .
C17 C 0.5184(5) 0.0986(4) 0.5106(6) 0.081(3) Uani 1 1 d . . .
H17A H 0.5712 0.1014 0.4840 0.121 Uiso 1 1 calc R . .
H17B H 0.4878 0.0646 0.4862 0.121 Uiso 1 1 calc R . .
H17C H 0.5255 0.0912 0.5696 0.121 Uiso 1 1 calc R . .
C18 C 0.4582(5) 0.1923(4) 0.6514(5) 0.069(2) Uani 1 1 d . . .
H18A H 0.4902 0.2267 0.6726 0.104 Uiso 1 1 calc R . .
H18B H 0.4859 0.1535 0.6632 0.104 Uiso 1 1 calc R . .
H18C H 0.4053 0.1923 0.6781 0.104 Uiso 1 1 calc R . .
C19 C 0.3792(5) 0.3060(3) 0.5634(6) 0.076(3) Uani 1 1 d . . .
H19A H 0.4239 0.3289 0.5881 0.114 Uiso 1 1 calc R . .
H19B H 0.3417 0.2932 0.6067 0.114 Uiso 1 1 calc R . .
H19C H 0.3511 0.3322 0.5237 0.114 Uiso 1 1 calc R . .
C20 C 0.3899(6) 0.2853(4) 0.3698(5) 0.086(3) Uani 1 1 d . . .
H20A H 0.4373 0.3087 0.3522 0.128 Uiso 1 1 calc R . .
H20B H 0.3491 0.3136 0.3912 0.128 Uiso 1 1 calc R . .
H20C H 0.3679 0.2627 0.3227 0.128 Uiso 1 1 calc R . .
C21 C 0.1793(6) 0.2860(4) 0.4435(7) 0.097(3) Uani 1 1 d . . .
H21A H 0.1856 0.3270 0.4678 0.145 Uiso 1 1 calc R . .
H21B H 0.1251 0.2821 0.4204 0.145 Uiso 1 1 calc R . .
H21C H 0.2192 0.2803 0.3998 0.145 Uiso 1 1 calc R . .
O1 O 0.1908(3) 0.2402(3) 0.5059(3) 0.0695(18) Uani 1 1 d . . .
C22 C 0.1290(5) 0.2404(5) 0.5635(7) 0.101(4) Uani 1 1 d . . .
H22A H 0.0835 0.2155 0.5424 0.121 Uiso 1 1 calc R . .
H22B H 0.1097 0.2830 0.5715 0.121 Uiso 1 1 calc R . .
C23 C 0.1556(7) 0.2153(4) 0.6424(7) 0.095(3) Uani 1 1 d . . .
H23A H 0.1936 0.2445 0.6684 0.114 Uiso 1 1 calc R . .
H23B H 0.1086 0.2109 0.6793 0.114 Uiso 1 1 calc R . .
O2 O 0.1931(3) 0.1582(3) 0.6337(3) 0.0595(13) Uani 1 1 d . . .
C24 C 0.2174(6) 0.1306(5) 0.7092(5) 0.085(3) Uani 1 1 d . . .
H24A H 0.1713 0.1296 0.7478 0.102 Uiso 1 1 calc R . .
H24B H 0.2608 0.1553 0.7345 0.102 Uiso 1 1 calc R . .
C25 C 0.2460(5) 0.0683(5) 0.6949(6) 0.089(3) Uani 1 1 d . . .
H25A H 0.2596 0.0488 0.7482 0.107 Uiso 1 1 calc R . .
H25B H 0.2028 0.0438 0.6687 0.107 Uiso 1 1 calc R . .
O3 O 0.3140(3) 0.0685(2) 0.6439(3) 0.0561(13) Uani 1 1 d . . .
C26 C 0.3601(5) 0.0125(4) 0.6499(5) 0.067(2) Uani 1 1 d . . .
H26A H 0.4005 0.0120 0.6052 0.080 Uiso 1 1 calc R . .
H26B H 0.3236 -0.0229 0.6411 0.080 Uiso 1 1 calc R . .
C27 C 0.4024(5) 0.0040(3) 0.7300(4) 0.061(2) Uani 1 1 d . . .
H27A H 0.3631 0.0047 0.7757 0.073 Uiso 1 1 calc R . .
H27B H 0.4304 -0.0362 0.7307 0.073 Uiso 1 1 calc R . .
O4 O 0.4587(3) 0.0522(3) 0.7398(4) 0.0776(17) Uani 1 1 d . . .
C28 C 0.4942(6) 0.0511(5) 0.8183(6) 0.095(3) Uani 1 1 d . . .
H28A H 0.5311 0.0860 0.8238 0.143 Uiso 1 1 calc R . .
H28B H 0.5241 0.0126 0.8253 0.143 Uiso 1 1 calc R . .
H28C H 0.4522 0.0539 0.8604 0.143 Uiso 1 1 calc R . .

loop_
_atom_site_aniso_label
_atom_site_aniso_U_11
_atom_site_aniso_U_22
_atom_site_aniso_U_33
_atom_site_aniso_U_23
_atom_site_aniso_U_13
_atom_site_aniso_U_12
Ba1 0.0227(2) 0.0285(2) 0.0456(2) 0.00051(13) 0.00208(12) 0.00055(12)
C1 0.084(6) 0.052(4) 0.048(4) -0.002(3) -0.009(4) -0.031(4)
C2 0.027(3) 0.068(5) 0.083(5) -0.043(4) -0.013(3) 0.009(3)
C3 0.094(6) 0.032(3) 0.074(5) 0.007(3) -0.035(4) -0.029(4)
C4 0.038(4) 0.090(6) 0.074(5) -0.025(4) -0.004(3) -0.026(4)
C5 0.059(5) 0.049(4) 0.080(5) -0.020(4) -0.034(4) 0.022(4)
C6 0.220(15) 0.144(10) 0.063(6) 0.008(6) -0.021(7) -0.119(10)
C7 0.069(6) 0.150(10) 0.192(11) -0.121(9) -0.053(7) 0.038(7)
C8 0.253(17) 0.055(6) 0.137(9) 0.030(6) -0.104(10) -0.075(8)
C9 0.090(8) 0.208(15) 0.139(10) -0.079(9) 0.040(7) -0.091(10)
C10 0.147(10) 0.123(9) 0.192(12) -0.073(8) -0.127(9) 0.084(8)
C11 0.033(3) 0.067(5) 0.066(4) -0.023(4) 0.017(3) -0.019(3)
C12 0.024(3) 0.032(3) 0.093(5) -0.004(3) 0.001(3) -0.004(3)
C13 0.033(3) 0.043(4) 0.051(3) 0.004(3) 0.002(3) -0.012(3)
C14 0.031(3) 0.033(3) 0.065(4) -0.006(3) 0.004(3) -0.003(3)
C15 0.039(4) 0.053(4) 0.064(4) 0.012(3) 0.003(3) -0.011(3)
C16 0.065(6) 0.120(8) 0.098(6) -0.059(6) 0.031(5) -0.051(6)
C17 0.038(4) 0.044(4) 0.160(10) -0.006(5) -0.001(5) 0.006(4)
C18 0.072(6) 0.074(6) 0.062(4) 0.005(4) -0.005(4) -0.024(4)
C19 0.066(5) 0.041(4) 0.120(7) -0.023(4) 0.002(5) -0.007(4)
C20 0.086(7) 0.093(7) 0.078(5) 0.043(5) -0.011(5) -0.021(5)
C21 0.067(6) 0.074(6) 0.150(10) 0.039(6) 0.016(6) 0.023(5)
O1 0.040(3) 0.048(3) 0.120(5) 0.007(3) 0.015(3) 0.017(2)
C22 0.061(5) 0.102(8) 0.139(9) 0.025(7) 0.045(6) 0.052(5)
C23 0.105(8) 0.059(5) 0.121(8) -0.016(5) 0.049(7) 0.022(5)
O2 0.052(3) 0.062(3) 0.065(3) -0.008(2) 0.015(2) 0.013(2)
C24 0.078(6) 0.122(8) 0.056(5) -0.016(5) 0.016(4) 0.011(6)
C25 0.058(5) 0.117(8) 0.094(6) 0.052(6) 0.030(5) 0.024(6)
O3 0.041(2) 0.069(3) 0.058(3) 0.020(2) 0.009(2) 0.003(2)
C26 0.063(5) 0.056(5) 0.080(5) 0.007(4) 0.001(4) 0.010(4)
C27 0.061(5) 0.050(4) 0.072(5) 0.015(3) 0.010(4) 0.015(4)
O4 0.065(4) 0.076(4) 0.092(4) 0.032(3) -0.012(3) -0.006(3)
C28 0.077(7) 0.113(8) 0.097(7) 0.017(6) -0.018(5) -0.002(6)

loop_
_atom_type_symbol
_atom_type_description
_atom_type_scat_dispersion_real
_atom_type_scat_dispersion_imag
_atom_type_scat_source
C C 0.0033 0.0016 'International Tables Vol C Tables 4.2.6.8 and 6.1.1.4'
H H 0.0000 0.0000 'International Tables Vol C Tables 4.2.6.8 and 6.1.1.4'
O O 0.0106 0.0060 'International Tables Vol C Tables 4.2.6.8 and 6.1.1.4'
Ba Ba -0.3244 2.2819 'International Tables Vol C Tables 4.2.6.8 and 6.1.1.4'

loop_
_geom_angle_atom_site_label_1
_geom_angle_atom_site_label_2
_geom_angle_atom_site_label_3
_geom_angle
_geom_angle_site_symmetry_1
_geom_angle_site_symmetry_3
_geom_angle_publ_flag
O1 Ba1 O2 58.22(16) . . ?
O1 Ba1 O3 115.83(15) . . ?
O2 Ba1 O3 58.37(15) . . ?
O1 Ba1 C12 121.77(18) . . ?
O2 Ba1 C12 124.53(17) . . ?
O3 Ba1 C12 87.29(17) . . ?
O1 Ba1 C2 121.97(19) . . ?
O2 Ba1 C2 124.9(2) . . ?
O3 Ba1 C2 101.2(2) . . ?
C12 Ba1 C2 101.97(18) . . ?
O1 Ba1 C11 109.7(2) . . ?
O2 Ba1 C11 142.57(17) . . ?
O3 Ba1 C11 113.85(18) . . ?
C12 Ba1 C11 26.89(19) . . ?
C2 Ba1 C11 92.1(2) . . ?
O1 Ba1 C3 115.6(2) . . ?
O2 Ba1 C3 98.8(2) . . ?
O3 Ba1 C3 82.72(17) . . ?
C12 Ba1 C3 120.1(2) . . ?
C2 Ba1 C3 26.6(2) . . ?
C11 Ba1 C3 117.2(2) . . ?
O1 Ba1 C1 97.2(2) . . ?
O2 Ba1 C1 124.4(2) . . ?
O3 Ba1 C1 126.06(17) . . ?
C12 Ba1 C1 110.9(2) . . ?
C2 Ba1 C1 27.2(2) . . ?
C11 Ba1 C1 90.7(2) . . ?
C3 Ba1 C1 43.8(2) . . ?
O1 Ba1 C13 100.48(18) . . ?
O2 Ba1 C13 99.91(16) . . ?
O3 Ba1 C13 81.34(15) . . ?
C12 Ba1 C13 27.23(17) . . ?
C2 Ba1 C13 129.17(18) . . ?
C11 Ba1 C13 44.43(19) . . ?
C3 Ba1 C13 143.9(2) . . ?
C1 Ba1 C13 135.1(2) . . ?
O1 Ba1 C4 89.5(2) . . ?
O2 Ba1 C4 84.35(19) . . ?
O3 Ba1 C4 93.4(2) . . ?
C12 Ba1 C4 144.7(2) . . ?
C2 Ba1 C4 43.3(2) . . ?
C11 Ba1 C4 132.8(2) . . ?
C3 Ba1 C4 26.1(2) . . ?
C1 Ba1 C4 43.2(2) . . ?
C13 Ba1 C4 170.0(2) . . ?
O1 Ba1 C5 78.60(18) . . ?
O2 Ba1 C5 98.3(2) . . ?
O3 Ba1 C5 119.3(2) . . ?
C12 Ba1 C5 137.2(2) . . ?
C2 Ba1 C5 43.84(18) . . ?
C11 Ba1 C5 114.6(2) . . ?
C3 Ba1 C5 43.2(2) . . ?
C1 Ba1 C5 26.5(2) . . ?
C13 Ba1 C5 157.8(2) . . ?
C4 Ba1 C5 25.9(2) . . ?
O1 Ba1 C15 83.13(19) . . ?
O2 Ba1 C15 122.58(18) . . ?
O3 Ba1 C15 124.90(16) . . ?
C12 Ba1 C15 43.90(19) . . ?
C2 Ba1 C15 111.0(2) . . ?
C11 Ba1 C15 26.98(19) . . ?
C3 Ba1 C15 137.6(2) . . ?
C1 Ba1 C15 99.0(2) . . ?
C13 Ba1 C15 43.63(18) . . ?
C4 Ba1 C15 140.3(2) . . ?
C5 Ba1 C15 114.9(2) . . ?
O1 Ba1 C14 77.97(19) . . ?
O2 Ba1 C14 99.97(16) . . ?
O3 Ba1 C14 104.13(16) . . ?
C12 Ba1 C14 43.95(18) . . ?
C2 Ba1 C14 135.1(2) . . ?
C11 Ba1 C14 43.67(17) . . ?
C3 Ba1 C14 160.8(2) . . ?
C1 Ba1 C14 124.52(19) . . ?
C13 Ba1 C14 26.82(17) . . ?
C4 Ba1 C14 161.6(2) . . ?
C5 Ba1 C14 136.2(2) . . ?
C15 Ba1 C14 25.71(17) . . ?
C5 C1 C2 106.8(7) . . ?
C5 C1 C6 127.4(10) . . ?
C2 C1 C6 125.7(10) . . ?
C5 C1 Ba1 77.0(4) . . ?
C2 C1 Ba1 75.7(4) . . ?
C6 C1 Ba1 116.2(5) . . ?
C3 C2 C1 107.0(6) . . ?
C3 C2 C7 124.6(10) . . ?
C1 C2 C7 128.4(10) . . ?
C3 C2 Ba1 77.2(4) . . ?
C1 C2 Ba1 77.1(4) . . ?
C7 C2 Ba1 111.2(5) . . ?
C4 C3 C2 108.3(7) . . ?
C4 C3 C8 125.0(11) . . ?
C2 C3 C8 126.4(11) . . ?
C4 C3 Ba1 77.4(4) . . ?
C2 C3 Ba1 76.2(4) . . ?
C8 C3 Ba1 117.9(5) . . ?
C5 C4 C3 109.6(7) . . ?
C5 C4 C9 124.3(10) . . ?
C3 C4 C9 126.2(10) . . ?
C5 C4 Ba1 77.1(4) . . ?
C3 C4 Ba1 76.5(4) . . ?
C9 C4 Ba1 115.0(5) . . ?
C4 C5 C1 108.4(7) . . ?
C4 C5 C10 127.5(10) . . ?
C1 C5 C10 123.8(9) . . ?
C4 C5 Ba1 77.0(4) . . ?
C1 C5 Ba1 76.5(4) . . ?
C10 C5 Ba1 117.2(5) . . ?
C1 C6 H6A 109.5 . . ?
C1 C6 H6B 109.5 . . ?
H6A C6 H6B 109.5 . . ?
C1 C6 H6C 109.5 . . ?
H6A C6 H6C 109.5 . . ?
H6B C6 H6C 109.5 . . ?
C2 C7 H7A 109.5 . . ?
C2 C7 H7B 109.5 . . ?
H7A C7 H7B 109.5 . . ?
C2 C7 H7C 109.5 . . ?
H7A C7 H7C 109.5 . . ?
H7B C7 H7C 109.5 . . ?
C3 C8 H8A 109.5 . . ?
C3 C8 H8B 109.5 . . ?
H8A C8 H8B 109.5 . . ?
C3 C8 H8C 109.5 . . ?
H8A C8 H8C 109.5 . . ?
H8B C8 H8C 109.5 . . ?
C4 C9 H9A 109.5 . . ?
C4 C9 H9B 109.5 . . ?
H9A C9 H9B 109.5 . . ?
C4 C9 H9C 109.5 . . ?
H9A C9 H9C 109.5 . . ?
H9B C9 H9C 109.5 . . ?
C5 C10 H10A 109.5 . . ?
C5 C10 H10B 109.5 . . ?
H10A C10 H10B 109.5 . . ?
C5 C10 H10C 109.5 . . ?
H10A C10 H10C 109.5 . . ?
H10B C10 H10C 109.5 . . ?
C12 C11 C15 107.1(6) . . ?
C12 C11 C16 126.5(8) . . ?
C15 C11 C16 125.5(8) . . ?
C12 C11 Ba1 75.3(4) . . ?
C15 C11 Ba1 78.9(4) . . ?
C16 C11 Ba1 120.2(4) . . ?
C11 C12 C13 108.8(6) . . ?
C11 C12 C17 125.0(7) . . ?
C13 C12 C17 126.2(7) . . ?
C11 C12 Ba1 77.8(4) . . ?
C13 C12 Ba1 78.2(4) . . ?
C17 C12 Ba1 112.9(5) . . ?
C12 C13 C14 106.5(6) . . ?
C12 C13 C18 127.7(7) . . ?
C14 C13 C18 125.7(6) . . ?
C12 C13 Ba1 74.5(4) . . ?
C14 C13 Ba1 78.7(4) . . ?
C18 C13 Ba1 113.6(4) . . ?
C15 C14 C13 108.9(6) . . ?
C15 C14 C19 126.7(7) . . ?
C13 C14 C19 124.4(7) . . ?
C15 C14 Ba1 76.7(4) . . ?
C13 C14 Ba1 74.4(4) . . ?
C19 C14 Ba1 117.3(4) . . ?
C14 C15 C11 108.7(6) . . ?
C14 C15 C20 126.8(7) . . ?
C11 C15 C20 124.1(7) . . ?
C14 C15 Ba1 77.5(4) . . ?
C11 C15 Ba1 74.1(4) . . ?
C20 C15 Ba1 120.3(5) . . ?
C11 C16 H16A 109.5 . . ?
C11 C16 H16B 109.5 . . ?
H16A C16 H16B 109.5 . . ?
C11 C16 H16C 109.5 . . ?
H16A C16 H16C 109.5 . . ?
H16B C16 H16C 109.5 . . ?
C12 C17 H17A 109.5 . . ?
C12 C17 H17B 109.5 . . ?
H17A C17 H17B 109.5 . . ?
C12 C17 H17C 109.5 . . ?
H17A C17 H17C 109.5 . . ?
H17B C17 H17C 109.5 . . ?
C13 C18 H18A 109.5 . . ?
C13 C18 H18B 109.5 . . ?
H18A C18 H18B 109.5 . . ?
C13 C18 H18C 109.5 . . ?
H18A C18 H18C 109.5 . . ?
H18B C18 H18C 109.5 . . ?
C14 C19 H19A 109.5 . . ?
C14 C19 H19B 109.5 . . ?
H19A C19 H19B 109.5 . . ?
C14 C19 H19C 109.5 . . ?
H19A C19 H19C 109.5 . . ?
H19B C19 H19C 109.5 . . ?
C15 C20 H20A 109.5 . . ?
C15 C20 H20B 109.5 . . ?
H20A C20 H20B 109.5 . . ?
C15 C20 H20C 109.5 . . ?
H20A C20 H20C 109.5 . . ?
H20B C20 H20C 109.5 . . ?
O1 C21 H21A 109.5 . . ?
O1 C21 H21B 109.5 . . ?
H21A C21 H21B 109.5 . . ?
O1 C21 H21C 109.5 . . ?
H21A C21 H21C 109.5 . . ?
H21B C21 H21C 109.5 . . ?
C22 O1 C21 112.1(7) . . ?
C22 O1 Ba1 120.6(5) . . ?
C21 O1 Ba1 125.3(5) . . ?
O1 C22 C23 111.5(7) . . ?
O1 C22 H22A 109.3 . . ?
C23 C22 H22A 109.3 . . ?
O1 C22 H22B 109.3 . . ?
C23 C22 H22B 109.3 . . ?
H22A C22 H22B 108.0 . . ?
O2 C23 C22 112.2(8) . . ?
O2 C23 H23A 109.2 . . ?
C22 C23 H23A 109.2 . . ?
O2 C23 H23B 109.2 . . ?
C22 C23 H23B 109.2 . . ?
H23A C23 H23B 107.9 . . ?
C23 O2 C24 114.5(7) . . ?
C23 O2 Ba1 117.5(5) . . ?
C24 O2 Ba1 117.1(5) . . ?
O2 C24 C25 110.4(7) . . ?
O2 C24 H24A 109.6 . . ?
C25 C24 H24A 109.6 . . ?
O2 C24 H24B 109.6 . . ?
C25 C24 H24B 109.6 . . ?
H24A C24 H24B 108.1 . . ?
O3 C25 C24 110.8(8) . . ?
O3 C25 H25A 109.5 . . ?
C24 C25 H25A 109.5 . . ?
O3 C25 H25B 109.5 . . ?
C24 C25 H25B 109.5 . . ?
H25A C25 H25B 108.1 . . ?
C25 O3 C26 112.7(6) . . ?
C25 O3 Ba1 114.1(4) . . ?
C26 O3 Ba1 124.9(4) . . ?
O3 C26 C27 114.5(7) . . ?
O3 C26 H26A 108.6 . . ?
C27 C26 H26A 108.6 . . ?
O3 C26 H26B 108.6 . . ?
C27 C26 H26B 108.6 . . ?
H26A C26 H26B 107.6 . . ?
O4 C27 C26 108.6(6) . . ?
O4 C27 H27A 110.0 . . ?
C26 C27 H27A 110.0 . . ?
O4 C27 H27B 110.0 . . ?
C26 C27 H27B 110.0 . . ?
H27A C27 H27B 108.3 . . ?
C28 O4 C27 111.6(6) . . ?
O4 C28 H28A 109.5 . . ?
O4 C28 H28B 109.5 . . ?
H28A C28 H28B 109.5 . . ?
O4 C28 H28C 109.5 . . ?
H28A C28 H28C 109.5 . . ?
H28B C28 H28C 109.5 . . ?

loop_
_geom_bond_atom_site_label_1
_geom_bond_atom_site_label_2
_geom_bond_distance
_geom_bond_site_symmetry_2
_geom_bond_publ_flag
Ba1 O1 2.775(5) . ?
Ba1 O2 2.848(5) . ?
Ba1 O3 2.903(5) . ?
Ba1 C12 2.967(7) . ?
Ba1 C2 2.993(6) . ?
Ba1 C11 2.998(6) . ?
Ba1 C3 3.005(6) . ?
Ba1 C1 3.012(7) . ?
Ba1 C13 3.014(6) . ?
Ba1 C4 3.016(7) . ?
Ba1 C5 3.018(7) . ?
Ba1 C15 3.059(6) . ?
Ba1 C14 3.068(6) . ?
C1 C5 1.382(11) . ?
C1 C2 1.414(11) . ?
C1 C6 1.505(12) . ?
C2 C3 1.378(11) . ?
C2 C7 1.508(11) . ?
C3 C4 1.359(11) . ?
C3 C8 1.522(12) . ?
C4 C5 1.352(11) . ?
C4 C9 1.551(13) . ?
C5 C10 1.526(11) . ?
C6 H6A 0.9800 . ?
C6 H6B 0.9800 . ?
C6 H6C 0.9800 . ?
C7 H7A 0.9800 . ?
C7 H7B 0.9800 . ?
C7 H7C 0.9800 . ?
C8 H8A 0.9800 . ?
C8 H8B 0.9800 . ?
C8 H8C 0.9800 . ?
C9 H9A 0.9800 . ?
C9 H9B 0.9800 . ?
C9 H9C 0.9800 . ?
C10 H10A 0.9800 . ?
C10 H10B 0.9800 . ?
C10 H10C 0.9800 . ?
C11 C12 1.387(10) . ?
C11 C15 1.414(10) . ?
C11 C16 1.509(10) . ?
C12 C13 1.409(9) . ?
C12 C17 1.517(10) . ?
C13 C14 1.411(9) . ?
C13 C18 1.500(9) . ?
C14 C15 1.363(9) . ?
C14 C19 1.512(10) . ?
C15 C20 1.526(10) . ?
C16 H16A 0.9800 . ?
C16 H16B 0.9800 . ?
C16 H16C 0.9800 . ?
C17 H17A 0.9800 . ?
C17 H17B 0.9800 . ?
C17 H17C 0.9800 . ?
C18 H18A 0.9800 . ?
C18 H18B 0.9800 . ?
C18 H18C 0.9800 . ?
C19 H19A 0.9800 . ?
C19 H19B 0.9800 . ?
C19 H19C 0.9800 . ?
C20 H20A 0.9800 . ?
C20 H20B 0.9800 . ?
C20 H20C 0.9800 . ?
C21 O1 1.433(10) . ?
C21 H21A 0.9800 . ?
C21 H21B 0.9800 . ?
C21 H21C 0.9800 . ?
O1 C22 1.388(10) . ?
C22 C23 1.462(14) . ?
C22 H22A 0.9900 . ?
C22 H22B 0.9900 . ?
C23 O2 1.395(9) . ?
C23 H23A 0.9900 . ?
C23 H23B 0.9900 . ?
O2 C24 1.424(11) . ?
C24 C25 1.453(13) . ?
C24 H24A 0.9900 . ?
C24 H24B 0.9900 . ?
C25 O3 1.401(9) . ?
C25 H25A 0.9900 . ?
C25 H25B 0.9900 . ?
O3 C26 1.443(9) . ?
C26 C27 1.489(11) . ?
C26 H26A 0.9900 . ?
C26 H26B 0.9900 . ?
C27 O4 1.414(9) . ?
C27 H27A 0.9900 . ?
C27 H27B 0.9900 . ?
O4 C28 1.404(10) . ?
C28 H28A 0.9800 . ?
C28 H28B 0.9800 . ?
C28 H28C 0.9800 . ?
